data_1571171
loop_
_publ_author_name
'Park, Esther H.'
'Ortiz, Sarah M.'
'Liang, Todd K.'
'Smucker, Bradley W.'

_publ_section_title
;
 cis,cis,cis-Dichloridobis(N 4,N 4-dimethylpyridin-4-amine-\kN
 1)bis(dimethyl sulfoxide-\kS)ruthenium(II)
;
_journal_coeditor_code BH4082
_journal_issue 3
_journal_name_full IUCrData
_journal_paper_doi 10.1107/S2414314624001913
_journal_volume 9
_journal_year 2024
_chemical_formula_iupac '[Ru Cl2 (C7 H10 N2)2 (C2 H6 O S)2]'
_chemical_formula_moiety 'C18 H32 Cl2 N4 O2 Ru S2'
_chemical_formula_sum 'C18 H32 Cl2 N4 O2 Ru S2'
_chemical_formula_weight 572.56
_chemical_name_systematic
'<i>cis</i>,<i>cis</i>,<i>cis</i>-Dichloridobis(<i>N</i>^4^,<i>N</i>^4^-dimethylpyridin-4-amine-\k<i>N</i>^1^)bis(dimethyl sulfoxide-\k<i>S</i>)ruthenium(II)'
_space_group_crystal_system monoclinic
_space_group_IT_number 14
_space_group_name_Hall '-P 2yn'
_space_group_name_H-M_alt 'P 1 21/n 1'
_atom_sites_solution_hydrogens geom
_audit_creation_method Olex2
_cell_angle_alpha 90
_cell_angle_beta 90.617(2)
_cell_angle_gamma 90
_cell_formula_units_Z 4
_cell_length_a 8.31250(10)
_cell_length_b 18.9072(4)
_cell_length_c 15.7906(3)
_cell_measurement_reflns_used 31352
_cell_measurement_temperature 293(2)
_cell_measurement_theta_max 28.7100
_cell_measurement_theta_min 2.1550
_cell_volume 2481.60(8)
_computing_cell_refinement
;
CrysAlisPro (Rigaku OD, 2020)
;
_computing_data_collection
;
CrysAlisPro (Rigaku OD, 2020)
;
_computing_data_reduction
;
CrysAlisPro (Rigaku OD, 2020)
;
_computing_molecular_graphics
;
Olex2 (Dolomanov <i>et al.</i>,  2009)
;
_computing_publication_material
;
Mercury 4.0 (Macrae <i>et al.</i>,  2020)
;
_computing_structure_refinement
;
SHELXL (Sheldrick, 2015b)
;
_computing_structure_solution
;
<i>SHELXT</i> (Sheldrick, 2015a)
;
_diffrn_ambient_temperature 293(2)
_diffrn_measured_fraction_theta_full 1.000
_diffrn_measured_fraction_theta_max 1.000
_diffrn_measurement_device_type 'XtaLAB Mini II'
_diffrn_measurement_method 'omega scans'
_diffrn_radiation_type MoK\a
_diffrn_radiation_wavelength 0.71073
_diffrn_reflns_av_R_equivalents 0.0665
_diffrn_reflns_av_unetI/netI 0.0268
_diffrn_reflns_limit_h_max 10
_diffrn_reflns_limit_h_min -10
_diffrn_reflns_limit_k_max 24
_diffrn_reflns_limit_k_min -24
_diffrn_reflns_limit_l_max 20
_diffrn_reflns_limit_l_min -20
_diffrn_reflns_number 122167
_diffrn_reflns_theta_full 25.242
_diffrn_reflns_theta_max 27.481
_diffrn_reflns_theta_min 2.450
_diffrn_source 'fine-focused sealed tube'
_diffrn_standards_decay_% 0
_diffrn_standards_interval_count 0
_diffrn_standards_interval_time 0
_diffrn_standards_number 0
_exptl_absorpt_coefficient_mu 1.036
_exptl_absorpt_correction_T_max 0.984
_exptl_absorpt_correction_T_min 0.969
_exptl_absorpt_correction_type analytical
_exptl_absorpt_process_details
;
[CrysAlisPro (Rigaku OD, 2020) based on Clark & Reid (1995)]
;
_exptl_crystal_colour brown
_exptl_crystal_density_diffrn 1.533
_exptl_crystal_description block
_exptl_crystal_F_000 1176
_exptl_crystal_size_max 0.16
_exptl_crystal_size_mid 0.10
_exptl_crystal_size_min 0.07
_refine_diff_density_max 1.348
_refine_diff_density_min -0.871
_refine_ls_extinction_method none
_refine_ls_goodness_of_fit_ref 1.085
_refine_ls_hydrogen_treatment constr
_refine_ls_matrix_type full
_refine_ls_number_parameters 293
_refine_ls_number_reflns 5695
_refine_ls_number_restraints 18
_refine_ls_restrained_S_all 1.083
_refine_ls_R_factor_all 0.0623
_refine_ls_R_factor_gt 0.0484
_refine_ls_shift/su_max 0.001
_refine_ls_shift/su_mean 0.000
_refine_ls_structure_factor_coef Fsqd
_refine_ls_weighting_details 'w=1/[\s^2^(Fo^2^)+(0.0631P)^2^+9.1602P] where P=(Fo^2^+2Fc^2^)/3'
_refine_ls_weighting_scheme calc
_refine_ls_wR_factor_gt 0.1350
_refine_ls_wR_factor_ref 0.1481
_reflns_number_gt 4795
_reflns_number_total 5695
_reflns_threshold_expression 'I > 2\s(I)'
_cod_data_source_file bh4082.cif
_cod_data_source_block I
_cod_database_code 1571171

loop_
_space_group_symop_operation_xyz
'x, y, z'
'-x+1/2, y+1/2, -z+1/2'
'-x, -y, -z'
'x-1/2, -y-1/2, z-1/2'

loop_
_atom_site_type_symbol
_atom_site_label
_atom_site_fract_x
_atom_site_fract_y
_atom_site_fract_z
_atom_site_U_iso_or_equiv
_atom_site_adp_type
_atom_site_calc_flag
_atom_site_occupancy
_atom_site_disorder_assembly
_atom_site_disorder_group
Ru Ru1 0.73027(5) 0.72633(2) 0.75951(3) 0.03186(13) Uani d 1 . .
S S2 0.59464(17) 0.71392(7) 0.88155(8) 0.0373(3) Uani d 1 . .
Cl Cl2 0.88050(19) 0.82299(8) 0.82624(10) 0.0511(4) Uani d 1 . .
S S1 0.91252(18) 0.64259(9) 0.79645(11) 0.0499(4) Uani d 1 . .
Cl Cl1 0.8805(2) 0.74749(10) 0.63031(10) 0.0531(4) Uani d 1 . .
O O1 0.8687(6) 0.5892(2) 0.8604(3) 0.0576(12) Uani d 1 . .
O O2 0.4730(5) 0.6575(2) 0.8889(3) 0.0524(11) Uani d 1 . .
N N3 0.5583(5) 0.8030(2) 0.7148(3) 0.0339(9) Uani d 1 . .
N N2 0.3047(7) 0.5048(3) 0.5567(4) 0.0571(14) Uani d 1 . .
N N4 0.2210(7) 0.9497(3) 0.6181(4) 0.0508(12) Uani d 1 . .
N N1 0.5925(6) 0.6498(2) 0.6931(3) 0.0404(10) Uani d 1 . .
C C9 0.2838(7) 0.8364(3) 0.6840(3) 0.0404(12) Uani d 1 . .
H H9 0.175319 0.824777 0.687201 0.048 Uiso calc 1 . .
C C8 0.3974(7) 0.7900(3) 0.7130(4) 0.0381(11) Uani d 1 . .
H H8 0.362395 0.746412 0.732970 0.046 Uiso calc 1 . .
C C3 0.3963(8) 0.5519(3) 0.6005(4) 0.0453(13) Uani d 1 . .
C C10 0.3299(7) 0.9020(3) 0.6492(3) 0.0405(12) Uani d 1 . .
C C5 0.5422(7) 0.6618(3) 0.6125(3) 0.0410(12) Uani d 1 . .
H H5 0.575206 0.703469 0.586635 0.049 Uiso calc 1 . .
C C12 0.6030(7) 0.8656(3) 0.6827(4) 0.0434(13) Uani d 1 . .
H H12 0.712162 0.876319 0.682320 0.052 Uiso calc 1 . .
C C11 0.4969(7) 0.9152(3) 0.6503(4) 0.0461(14) Uani d 1 . .
H H11 0.536018 0.957625 0.628999 0.055 Uiso calc 1 . .
C C14 0.2713(10) 1.0068(4) 0.5618(5) 0.0648(19) Uani d 1 . .
H H14A 0.378701 1.021287 0.576635 0.097 Uiso calc 1 . .
H H14B 0.199495 1.046257 0.567635 0.097 Uiso calc 1 . .
H H14C 0.268760 0.990457 0.504287 0.097 Uiso calc 1 . .
C C1 0.5460(8) 0.5873(3) 0.7265(4) 0.0463(13) Uani d 1 . .
H H1 0.579416 0.576580 0.781458 0.056 Uiso calc 1 . .
C C2 0.4523(8) 0.5385(3) 0.6841(4) 0.0498(14) Uani d 1 . .
H H2 0.425382 0.496277 0.710649 0.060 Uiso calc 1 . .
C C4 0.4461(8) 0.6169(3) 0.5664(4) 0.0469(14) Uani d 1 . .
H H4 0.413423 0.629550 0.511941 0.056 Uiso calc 1 . .
C C17 0.7239(9) 0.7070(4) 0.9729(4) 0.0544(16) Uani d 1 . .
H H17A 0.783317 0.663560 0.970460 0.082 Uiso calc 1 . .
H H17B 0.660093 0.707661 1.023245 0.082 Uiso calc 1 . .
H H17C 0.797394 0.746193 0.973982 0.082 Uiso calc 1 . .
C C7 0.2353(11) 0.5231(4) 0.4753(5) 0.070(2) Uani d 1 . .
H H7A 0.132824 0.545369 0.483275 0.105 Uiso calc 1 . .
H H7B 0.221327 0.480997 0.442004 0.105 Uiso calc 1 . .
H H7C 0.305776 0.555062 0.446397 0.105 Uiso calc 1 . .
C C13 0.0489(8) 0.9328(4) 0.6152(5) 0.0585(17) Uani d 1 . .
H H13A 0.025195 0.905823 0.565108 0.088 Uiso calc 1 . .
H H13B -0.012379 0.975811 0.614316 0.088 Uiso calc 1 . .
H H13C 0.021278 0.905643 0.664343 0.088 Uiso calc 1 . .
C C6 0.2547(10) 0.4391(4) 0.5945(5) 0.0665(19) Uani d 1 . .
H H6A 0.347232 0.414532 0.616460 0.100 Uiso calc 1 . .
H H6B 0.202125 0.410330 0.552418 0.100 Uiso calc 1 . .
H H6C 0.181547 0.448616 0.639694 0.100 Uiso calc 1 . .
C C18 0.4956(10) 0.7942(4) 0.9103(4) 0.0586(18) Uani d 1 . .
H H18A 0.568704 0.833165 0.904579 0.088 Uiso calc 1 . .
H H18B 0.460866 0.791123 0.967999 0.088 Uiso calc 1 . .
H H18C 0.403896 0.801449 0.873846 0.088 Uiso calc 1 . .
C C16B 1.115(3) 0.674(3) 0.811(4) 0.094(9) Uani d 0.49(7) A 2
H H16A 1.151237 0.695361 0.759029 0.141 Uiso calc 0.49(7) A 2
H H16B 1.184112 0.635662 0.825903 0.141 Uiso calc 0.49(7) A 2
H H16C 1.117362 0.709174 0.855091 0.141 Uiso calc 0.49(7) A 2
C C15B 0.971(3) 0.5886(13) 0.7074(8) 0.107(7) Uani d 0.89(5) A 2
H H15A 0.879157 0.562820 0.686573 0.161 Uiso calc 0.89(5) A 2
H H15B 1.053119 0.555928 0.725013 0.161 Uiso calc 0.89(5) A 2
H H15C 1.011517 0.618346 0.663205 0.161 Uiso calc 0.89(5) A 2
C C16A 1.088(4) 0.684(2) 0.843(3) 0.094(9) Uani d 0.51(7) A 1
H H16D 1.113528 0.726098 0.811056 0.141 Uiso calc 0.51(7) A 1
H H16E 1.177123 0.652033 0.840928 0.141 Uiso calc 0.51(7) A 1
H H16F 1.066494 0.696755 0.900281 0.141 Uiso calc 0.51(7) A 1
C C15A 1.026(19) 0.625(9) 0.702(5) 0.107(7) Uani d 0.11(5) A 1
H H15D 0.989372 0.655770 0.657266 0.161 Uiso calc 0.11(5) A 1
H H15E 1.010593 0.576730 0.685221 0.161 Uiso calc 0.11(5) A 1
H H15F 1.138045 0.633495 0.713066 0.161 Uiso calc 0.11(5) A 1

loop_
_atom_site_aniso_label
_atom_site_aniso_U_11
_atom_site_aniso_U_22
_atom_site_aniso_U_33
_atom_site_aniso_U_12
_atom_site_aniso_U_13
_atom_site_aniso_U_23
Ru1 0.0324(2) 0.0340(2) 0.02915(19) -0.00073(16) 0.00050(15) 0.00225(15)
S2 0.0387(7) 0.0418(7) 0.0313(6) -0.0010(5) 0.0018(5) 0.0026(5)
Cl2 0.0518(8) 0.0528(8) 0.0486(8) -0.0152(7) -0.0079(6) -0.0009(6)
S1 0.0385(7) 0.0533(9) 0.0580(9) 0.0114(6) 0.0036(7) 0.0098(7)
Cl1 0.0510(9) 0.0664(9) 0.0421(7) -0.0077(7) 0.0132(6) 0.0031(7)
O1 0.062(3) 0.043(2) 0.068(3) 0.011(2) 0.002(2) 0.011(2)
O2 0.047(2) 0.061(3) 0.050(2) -0.014(2) 0.0099(19) 0.001(2)
N3 0.032(2) 0.037(2) 0.033(2) -0.0018(18) -0.0031(17) 0.0026(17)
N2 0.067(4) 0.043(3) 0.060(3) -0.015(3) -0.012(3) 0.000(2)
N4 0.054(3) 0.041(3) 0.057(3) 0.008(2) -0.010(3) 0.004(2)
N1 0.049(3) 0.036(2) 0.037(2) -0.002(2) -0.003(2) 0.0021(19)
C9 0.035(3) 0.047(3) 0.039(3) -0.003(2) -0.003(2) 0.002(2)
C8 0.036(3) 0.036(3) 0.042(3) -0.005(2) 0.000(2) 0.007(2)
C3 0.051(3) 0.038(3) 0.048(3) -0.005(3) -0.003(3) 0.001(2)
C10 0.048(3) 0.037(3) 0.036(3) 0.002(2) -0.005(2) -0.001(2)
C5 0.053(3) 0.036(3) 0.034(3) -0.006(2) -0.001(2) 0.003(2)
C12 0.040(3) 0.037(3) 0.053(3) -0.008(2) -0.003(3) 0.007(2)
C11 0.046(3) 0.032(3) 0.060(4) -0.007(2) -0.008(3) 0.009(2)
C14 0.073(5) 0.045(4) 0.076(5) 0.002(3) -0.025(4) 0.014(3)
C1 0.061(4) 0.038(3) 0.040(3) -0.004(3) 0.000(3) 0.006(2)
C2 0.064(4) 0.037(3) 0.048(3) -0.008(3) -0.002(3) 0.007(2)
C4 0.058(4) 0.043(3) 0.039(3) -0.003(3) -0.007(3) 0.005(2)
C17 0.068(4) 0.063(4) 0.032(3) 0.001(3) -0.010(3) 0.008(3)
C7 0.075(5) 0.065(5) 0.070(5) -0.015(4) -0.025(4) -0.001(4)
C13 0.046(3) 0.059(4) 0.071(4) 0.012(3) -0.012(3) -0.002(3)
C6 0.072(5) 0.049(4) 0.078(5) -0.019(4) -0.009(4) 0.000(3)
C18 0.078(5) 0.054(4) 0.044(3) 0.021(3) 0.012(3) 0.000(3)
C16B 0.014(6) 0.081(12) 0.19(3) 0.005(9) 0.009(10) 0.041(16)
C15B 0.156(13) 0.095(13) 0.072(6) 0.079(11) 0.040(7) 0.004(7)
C16A 0.014(6) 0.081(12) 0.19(3) 0.005(9) 0.009(10) 0.041(16)
C15A 0.156(13) 0.095(13) 0.072(6) 0.079(12) 0.040(7) 0.004(7)

loop_
_atom_type_symbol
_atom_type_description
_atom_type_scat_dispersion_real
_atom_type_scat_dispersion_imag
_atom_type_scat_source
C C 0.0033 0.0016 'International Tables Vol C Tables 4.2.6.8 and 6.1.1.4'
H H 0.0000 0.0000 'International Tables Vol C Tables 4.2.6.8 and 6.1.1.4'
Cl Cl 0.1484 0.1585 'International Tables Vol C Tables 4.2.6.8 and 6.1.1.4'
N N 0.0061 0.0033 'International Tables Vol C Tables 4.2.6.8 and 6.1.1.4'
O O 0.0106 0.0060 'International Tables Vol C Tables 4.2.6.8 and 6.1.1.4'
Ru Ru -1.2594 0.8363 'International Tables Vol C Tables 4.2.6.8 and 6.1.1.4'
S S 0.1246 0.1234 'International Tables Vol C Tables 4.2.6.8 and 6.1.1.4'

loop_
_geom_angle_atom_site_label_1
_geom_angle_atom_site_label_2
_geom_angle_atom_site_label_3
_geom_angle_site_symmetry_1
_geom_angle_site_symmetry_3
_geom_angle
_geom_angle_publ_flag
S2 Ru1 Cl2 . . 88.12(5) ?
S2 Ru1 S1 . . 92.66(6) ?
S2 Ru1 Cl1 . . 176.35(6) ?
S1 Ru1 Cl2 . . 94.27(6) ?
S1 Ru1 Cl1 . . 89.02(6) ?
Cl1 Ru1 Cl2 . . 88.52(6) ?
N3 Ru1 S2 . . 90.81(12) ?
N3 Ru1 Cl2 . . 88.40(12) ?
N3 Ru1 S1 . . 175.69(12) ?
N3 Ru1 Cl1 . . 87.66(12) ?
N1 Ru1 S2 . . 94.54(13) ?
N1 Ru1 Cl2 . . 174.55(13) ?
N1 Ru1 S1 . . 90.36(14) ?
N1 Ru1 Cl1 . . 88.68(14) ?
N1 Ru1 N3 . . 86.82(18) ?
O2 S2 Ru1 . . 119.47(19) ?
O2 S2 C17 . . 106.8(3) ?
O2 S2 C18 . . 106.0(3) ?
C17 S2 Ru1 . . 113.2(2) ?
C18 S2 Ru1 . . 111.4(2) ?
C18 S2 C17 . . 97.5(3) ?
O1 S1 Ru1 . . 119.0(2) ?
O1 S1 C16B . . 112(2) ?
O1 S1 C15B . . 102.5(9) ?
O1 S1 C16A . . 103.1(19) ?
O1 S1 C15A . . 125(5) ?
C16B S1 Ru1 . . 114.9(18) ?
C16B S1 C15B . . 92(2) ?
C15B S1 Ru1 . . 112.3(5) ?
C16A S1 Ru1 . . 109.5(16) ?
C15A S1 Ru1 . . 106(4) ?
C15A S1 C16A . . 89(7) ?
C8 N3 Ru1 . . 122.3(4) ?
C12 N3 Ru1 . . 122.2(4) ?
C12 N3 C8 . . 115.4(5) ?
C3 N2 C7 . . 120.9(6) ?
C3 N2 C6 . . 121.2(6) ?
C6 N2 C7 . . 117.4(6) ?
C10 N4 C14 . . 120.9(6) ?
C10 N4 C13 . . 120.7(5) ?
C14 N4 C13 . . 115.3(5) ?
C5 N1 Ru1 . . 120.7(4) ?
C1 N1 Ru1 . . 124.0(4) ?
C1 N1 C5 . . 115.3(5) ?
C8 C9 H9 . . 119.8 ?
C8 C9 C10 . . 120.4(5) ?
C10 C9 H9 . . 119.8 ?
N3 C8 C9 . . 124.5(5) ?
N3 C8 H8 . . 117.7 ?
C9 C8 H8 . . 117.7 ?
N2 C3 C2 . . 122.3(6) ?
N2 C3 C4 . . 123.0(6) ?
C4 C3 C2 . . 114.7(5) ?
N4 C10 C9 . . 122.6(5) ?
N4 C10 C11 . . 122.5(5) ?
C11 C10 C9 . . 114.9(5) ?
N1 C5 H5 . . 117.7 ?
N1 C5 C4 . . 124.6(5) ?
C4 C5 H5 . . 117.7 ?
N3 C12 H12 . . 117.9 ?
N3 C12 C11 . . 124.1(5) ?
C11 C12 H12 . . 117.9 ?
C10 C11 H11 . . 119.7 ?
C12 C11 C10 . . 120.6(5) ?
C12 C11 H11 . . 119.7 ?
N4 C14 H14A . . 109.5 ?
N4 C14 H14B . . 109.5 ?
N4 C14 H14C . . 109.5 ?
H14A C14 H14B . . 109.5 ?
H14A C14 H14C . . 109.5 ?
H14B C14 H14C . . 109.5 ?
N1 C1 H1 . . 118.0 ?
N1 C1 C2 . . 123.9(6) ?
C2 C1 H1 . . 118.0 ?
C3 C2 H2 . . 119.6 ?
C1 C2 C3 . . 120.8(5) ?
C1 C2 H2 . . 119.6 ?
C3 C4 H4 . . 119.6 ?
C5 C4 C3 . . 120.7(5) ?
C5 C4 H4 . . 119.6 ?
S2 C17 H17A . . 109.5 ?
S2 C17 H17B . . 109.5 ?
S2 C17 H17C . . 109.5 ?
H17A C17 H17B . . 109.5 ?
H17A C17 H17C . . 109.5 ?
H17B C17 H17C . . 109.5 ?
N2 C7 H7A . . 109.5 ?
N2 C7 H7B . . 109.5 ?
N2 C7 H7C . . 109.5 ?
H7A C7 H7B . . 109.5 ?
H7A C7 H7C . . 109.5 ?
H7B C7 H7C . . 109.5 ?
N4 C13 H13A . . 109.5 ?
N4 C13 H13B . . 109.5 ?
N4 C13 H13C . . 109.5 ?
H13A C13 H13B . . 109.5 ?
H13A C13 H13C . . 109.5 ?
H13B C13 H13C . . 109.5 ?
N2 C6 H6A . . 109.5 ?
N2 C6 H6B . . 109.5 ?
N2 C6 H6C . . 109.5 ?
H6A C6 H6B . . 109.5 ?
H6A C6 H6C . . 109.5 ?
H6B C6 H6C . . 109.5 ?
S2 C18 H18A . . 109.5 ?
S2 C18 H18B . . 109.5 ?
S2 C18 H18C . . 109.5 ?
H18A C18 H18B . . 109.5 ?
H18A C18 H18C . . 109.5 ?
H18B C18 H18C . . 109.5 ?
S1 C16B H16A . . 109.5 ?
S1 C16B H16B . . 109.5 ?
S1 C16B H16C . . 109.5 ?
H16A C16B H16B . . 109.5 ?
H16A C16B H16C . . 109.5 ?
H16B C16B H16C . . 109.5 ?
S1 C15B H15A . . 109.5 ?
S1 C15B H15B . . 109.5 ?
S1 C15B H15C . . 109.5 ?
H15A C15B H15B . . 109.5 ?
H15A C15B H15C . . 109.5 ?
H15B C15B H15C . . 109.5 ?
S1 C16A H16D . . 109.5 ?
S1 C16A H16E . . 109.5 ?
S1 C16A H16F . . 109.5 ?
H16D C16A H16E . . 109.5 ?
H16D C16A H16F . . 109.5 ?
H16E C16A H16F . . 109.5 ?
S1 C15A H15D . . 109.5 ?
S1 C15A H15E . . 109.5 ?
S1 C15A H15F . . 109.5 ?
H15D C15A H15E . . 109.5 ?
H15D C15A H15F . . 109.5 ?
H15E C15A H15F . . 109.5 ?

loop_
_geom_bond_atom_site_label_1
_geom_bond_atom_site_label_2
_geom_bond_site_symmetry_2
_geom_bond_distance
_geom_bond_publ_flag
Ru1 S2 . 2.2553(14) ?
Ru1 Cl2 . 2.4456(15) ?
Ru1 S1 . 2.2635(15) ?
Ru1 Cl1 . 2.4366(15) ?
Ru1 N3 . 2.150(4) ?
Ru1 N1 . 2.117(5) ?
S2 O2 . 1.476(4) ?
S2 C17 . 1.794(6) ?
S2 C18 . 1.788(6) ?
S1 O1 . 1.476(5) ?
S1 C16B . 1.799(13) ?
S1 C15B . 1.809(9) ?
S1 C16A . 1.804(14) ?
S1 C15A . 1.804(18) ?
N3 C8 . 1.360(7) ?
N3 C12 . 1.341(7) ?
N2 C3 . 1.355(8) ?
N2 C7 . 1.446(9) ?
N2 C6 . 1.442(9) ?
N4 C10 . 1.364(7) ?
N4 C14 . 1.463(9) ?
N4 C13 . 1.466(8) ?
N1 C5 . 1.355(7) ?
N1 C1 . 1.352(7) ?
C9 H9 . 0.9300 ?
C9 C8 . 1.366(8) ?
C9 C10 . 1.412(8) ?
C8 H8 . 0.9300 ?
C3 C2 . 1.419(9) ?
C3 C4 . 1.406(8) ?
C10 C11 . 1.410(8) ?
C5 H5 . 0.9300 ?
C5 C4 . 1.370(8) ?
C12 H12 . 0.9300 ?
C12 C11 . 1.381(8) ?
C11 H11 . 0.9300 ?
C14 H14A . 0.9600 ?
C14 H14B . 0.9600 ?
C14 H14C . 0.9600 ?
C1 H1 . 0.9300 ?
C1 C2 . 1.376(9) ?
C2 H2 . 0.9300 ?
C4 H4 . 0.9300 ?
C17 H17A . 0.9600 ?
C17 H17B . 0.9600 ?
C17 H17C . 0.9600 ?
C7 H7A . 0.9600 ?
C7 H7B . 0.9600 ?
C7 H7C . 0.9600 ?
C13 H13A . 0.9600 ?
C13 H13B . 0.9600 ?
C13 H13C . 0.9600 ?
C6 H6A . 0.9600 ?
C6 H6B . 0.9600 ?
C6 H6C . 0.9600 ?
C18 H18A . 0.9600 ?
C18 H18B . 0.9600 ?
C18 H18C . 0.9600 ?
C16B H16A . 0.9600 ?
C16B H16B . 0.9600 ?
C16B H16C . 0.9600 ?
C15B H15A . 0.9600 ?
C15B H15B . 0.9600 ?
C15B H15C . 0.9600 ?
C16A H16D . 0.9600 ?
C16A H16E . 0.9600 ?
C16A H16F . 0.9600 ?
C15A H15D . 0.9600 ?
C15A H15E . 0.9600 ?
C15A H15F . 0.9600 ?

loop_
_geom_torsion_atom_site_label_1
_geom_torsion_atom_site_label_2
_geom_torsion_atom_site_label_3
_geom_torsion_atom_site_label_4
_geom_torsion_site_symmetry_1
_geom_torsion_site_symmetry_2
_geom_torsion_site_symmetry_3
_geom_torsion_site_symmetry_4
_geom_torsion
_geom_torsion_publ_flag
Ru1 N3 C8 C9 . . . . -178.9(4) ?
Ru1 N3 C12 C11 . . . . 177.3(5) ?
Ru1 N1 C5 C4 . . . . -176.6(5) ?
Ru1 N1 C1 C2 . . . . 177.9(5) ?
N3 C12 C11 C10 . . . . 0.0(10) ?
N2 C3 C2 C1 . . . . 179.6(6) ?
N2 C3 C4 C5 . . . . -178.3(6) ?
N4 C10 C11 C12 . . . . 179.6(6) ?
N1 C5 C4 C3 . . . . -2.2(10) ?
N1 C1 C2 C3 . . . . -0.6(10) ?
C9 C10 C11 C12 . . . . 0.8(9) ?
C8 N3 C12 C11 . . . . 0.6(9) ?
C8 C9 C10 N4 . . . . 178.9(6) ?
C8 C9 C10 C11 . . . . -2.2(8) ?
C10 C9 C8 N3 . . . . 3.1(9) ?
C5 N1 C1 C2 . . . . -1.0(9) ?
C12 N3 C8 C9 . . . . -2.1(8) ?
C14 N4 C10 C9 . . . . -162.6(6) ?
C14 N4 C10 C11 . . . . 18.7(9) ?
C1 N1 C5 C4 . . . . 2.4(9) ?
C2 C3 C4 C5 . . . . 0.5(9) ?
C4 C3 C2 C1 . . . . 0.8(10) ?
C7 N2 C3 C2 . . . . 173.3(7) ?
C7 N2 C3 C4 . . . . -8.0(11) ?
C13 N4 C10 C9 . . . . -3.5(9) ?
C13 N4 C10 C11 . . . . 177.7(6) ?
C6 N2 C3 C2 . . . . 2.0(11) ?
C6 N2 C3 C4 . . . . -179.3(7) ?
